data_7036210
loop_
_publ_author_name
'Umasekhar, Booruga'
'Ganapathi, Emandi'
'Chatterjee, Tamal'
'Ravikanth, Mangalampalli'

_publ_section_title
;
 Synthesis, structure, and spectral, electrochemical and fluoride sensing
 properties of meso-pyrrolyl boron dipyrromethene.
;
_journal_issue 37
_journal_name_full 'Dalton transactions (Cambridge, England : 2003)'
_journal_page_first 16516
_journal_page_last 16527
_journal_paper_doi 10.1039/c5dt02634b
_journal_volume 44
_journal_year 2015
_chemical_formula_moiety 'C13 H10 B F2 N3'
_chemical_formula_sum 'C13 H10 B F2 N3'
_chemical_formula_weight 257.05
_chemical_name_systematic
; 
 ? 
;
_space_group_IT_number 9
_symmetry_cell_setting monoclinic
_symmetry_space_group_name_Hall 'C -2yc'
_symmetry_space_group_name_H-M 'C 1 c 1'
_atom_sites_solution_hydrogens geom
_atom_sites_solution_primary direct
_atom_sites_solution_secondary difmap
_audit_creation_method SHELXL-97
_audit_update_record
;
2015-06-22 deposited with the CCDC.
2015-08-18 downloaded from the CCDC.
;
_cell_angle_alpha 90.00
_cell_angle_beta 110.88(3)
_cell_angle_gamma 90.00
_cell_formula_units_Z 4
_cell_length_a 16.361(3)
_cell_length_b 10.108(2)
_cell_length_c 7.3990(15)
_cell_measurement_reflns_used 1970
_cell_measurement_temperature 100(2)
_cell_measurement_theta_max 29.1
_cell_measurement_theta_min 3.2
_cell_volume 1143.3(4)
_computing_cell_refinement 'CrystalClear-SM Expert 2.1 b28 (Rigaku, 2013)'
_computing_data_collection 'CrystalClear-SM Expert 2.1 b28 (Rigaku, 2013)'
_computing_data_reduction 'CrystalClear-SM Expert 2.1 b28 (Rigaku, 2013)'
_computing_molecular_graphics 'CAMERON (Watkin, Prout & Pearce,  1996)'
_computing_publication_material 'CRYSTALS Issue 10 (Watkin, Prout, Carruthers & Betteridge, 1996)'
_computing_structure_refinement 'SHELXL-97 (Sheldrick, 2008)'
_computing_structure_solution 'SHELXS-97 (Sheldrick, 2008)'
_diffrn_ambient_temperature 100(2)
_diffrn_measured_fraction_theta_full 0.996
_diffrn_measured_fraction_theta_max 0.996
_diffrn_radiation_monochromator graphite
_diffrn_radiation_source 'fine-focus sealed tube'
_diffrn_radiation_type MoK\a
_diffrn_radiation_wavelength 0.71073
_diffrn_reflns_av_R_equivalents 0.0719
_diffrn_reflns_av_sigmaI/netI 0.1344
_diffrn_reflns_limit_h_max 19
_diffrn_reflns_limit_h_min -19
_diffrn_reflns_limit_k_max 12
_diffrn_reflns_limit_k_min -11
_diffrn_reflns_limit_l_max 8
_diffrn_reflns_limit_l_min -8
_diffrn_reflns_number 5016
_diffrn_reflns_theta_full 24.97
_diffrn_reflns_theta_max 24.97
_diffrn_reflns_theta_min 3.42
_exptl_absorpt_coefficient_mu 0.113
_exptl_absorpt_correction_T_max 0.996
_exptl_absorpt_correction_T_min 0.987
_exptl_absorpt_correction_type numerical
_exptl_absorpt_process_details 'NUMABS (Rigaku, 1999)'
_exptl_crystal_colour orange
_exptl_crystal_density_diffrn 1.493
_exptl_crystal_density_method 'not measured'
_exptl_crystal_description needle
_exptl_crystal_F_000 528
_exptl_crystal_size_max 0.32
_exptl_crystal_size_mid 0.10
_exptl_crystal_size_min 0.04
_refine_diff_density_max 0.233
_refine_diff_density_min -0.279
_refine_diff_density_rms 0.063
_refine_ls_abs_structure_details 'Flack H D (1983), Acta Cryst. A39, 876-881'
_refine_ls_abs_structure_Flack -3.1(13)
_refine_ls_extinction_method none
_refine_ls_goodness_of_fit_ref 0.911
_refine_ls_hydrogen_treatment mixed
_refine_ls_matrix_type full
_refine_ls_number_parameters 172
_refine_ls_number_reflns 1982
_refine_ls_number_restraints 2
_refine_ls_restrained_S_all 0.910
_refine_ls_R_factor_all 0.0568
_refine_ls_R_factor_gt 0.0452
_refine_ls_shift/su_max 0.000
_refine_ls_shift/su_mean 0.000
_refine_ls_structure_factor_coef Fsqd
_refine_ls_weighting_details 'calc w=1/[\s^2^(Fo^2^)+(0.0507P)^2^+0.0000P] where P=(Fo^2^+2Fc^2^)/3'
_refine_ls_weighting_scheme calc
_refine_ls_wR_factor_gt 0.1192
_refine_ls_wR_factor_ref 0.1237
_reflns_number_gt 1421
_reflns_number_total 1982
_reflns_threshold_expression >2sigma(I)
_cod_data_source_file c5dt02634b2.cif
_cod_data_source_block tc
_cod_depositor_comments
;
The following automatic conversions were performed:

'_exptl_absorpt_correction_type' value 'Numerical' changed to
'numerical' according to
/usr/data/users/saulius/crontab/automatic-downloads/rss-feeds/RSC/lib/dictionaries/cif_core.dic
dictionary named 'cif_core.dic' version 2.4.2 from 2011-04-26.

Automatic conversion script
Id: cif_fix_values 3271 2015-04-21 07:52:19Z andrius 

 Adding full bibliography for 7036210--7036211.cif.
;
_cod_original_sg_symbol_H-M c_c
_cod_database_code 7036210

loop_
_symmetry_equiv_pos_as_xyz
'x, y, z'
'x, -y, z+1/2'
'x+1/2, y+1/2, z'
'x+1/2, -y+1/2, z+1/2'

loop_
_atom_site_label
_atom_site_type_symbol
_atom_site_fract_x
_atom_site_fract_y
_atom_site_fract_z
_atom_site_U_iso_or_equiv
_atom_site_adp_type
_atom_site_occupancy
_atom_site_symmetry_multiplicity
_atom_site_calc_flag
_atom_site_refinement_flags
F1 F 0.43337(16) 0.8287(2) 0.5031(3) 0.0320(7) Uani 1 1 d .
F2 F 0.50855(16) 0.8349(2) 0.2995(3) 0.0325(6) Uani 1 1 d .
N1 N 0.4535(2) 0.6241(3) 0.3591(4) 0.0153(7) Uani 1 1 d .
N2 N 0.3529(2) 0.7950(3) 0.1631(4) 0.0175(8) Uani 1 1 d .
C7 C 0.2251(3) 0.7550(4) -0.0810(5) 0.0190(9) Uani 1 1 d .
H7A H 0.1749 0.7113 -0.1672 0.023 Uiso 1 1 calc R
C6 C 0.2917(3) 0.6960(3) 0.0767(5) 0.0141(9) Uani 1 1 d .
C3 C 0.4258(3) 0.4057(4) 0.3548(5) 0.0170(9) Uani 1 1 d .
H3A H 0.3972 0.3224 0.3275 0.020 Uiso 1 1 calc R
N3 N 0.1541(2) 0.4869(4) -0.0188(4) 0.0216(8) Uani 1 1 d .
H3B H 0.1293 0.5625 -0.0091 0.026 Uiso 1 1 calc R
C5 C 0.3085(3) 0.5629(4) 0.1339(5) 0.0158(9) Uani 1 1 d .
C8 C 0.2455(3) 0.8873(4) -0.0882(5) 0.0220(10) Uani 1 1 d .
H8A H 0.2121 0.9511 -0.1789 0.026 Uiso 1 1 calc R
C1 C 0.5242(3) 0.5644(4) 0.4814(5) 0.0195(9) Uani 1 1 d .
H1A H 0.5765 0.6081 0.5578 0.023 Uiso 1 1 calc R
C4 C 0.3904(3) 0.5265(4) 0.2751(5) 0.0157(9) Uani 1 1 d .
C11 C 0.2546(3) 0.3318(4) 0.0032(5) 0.0174(9) Uani 1 1 d .
H11A H 0.3087 0.2870 0.0309 0.021 Uiso 1 1 calc R
C10 C 0.2438(3) 0.4636(4) 0.0485(5) 0.0154(9) Uani 1 1 d .
C9 C 0.3247(3) 0.9089(4) 0.0637(6) 0.0252(10) Uani 1 1 d .
H9A H 0.3544 0.9913 0.0930 0.030 Uiso 1 1 calc R
C2 C 0.5102(3) 0.4286(4) 0.4810(5) 0.0204(10) Uani 1 1 d .
H2A H 0.5509 0.3640 0.5534 0.025 Uiso 1 1 calc R
C13 C 0.1106(3) 0.3750(4) -0.1019(6) 0.0319(12) Uani 1 1 d .
H13A H 0.0489 0.3657 -0.1583 0.038 Uiso 1 1 calc R
C12 C 0.1712(3) 0.2775(4) -0.0903(5) 0.0250(11) Uani 1 1 d .
H12A H 0.1588 0.1895 -0.1372 0.030 Uiso 1 1 calc R
B1 B 0.4389(3) 0.7756(5) 0.3327(6) 0.0215(11) Uani 1 1 d .

loop_
_atom_site_aniso_label
_atom_site_aniso_U_11
_atom_site_aniso_U_22
_atom_site_aniso_U_33
_atom_site_aniso_U_23
_atom_site_aniso_U_13
_atom_site_aniso_U_12
F1 0.0317(16) 0.0260(14) 0.0287(13) -0.0099(10) -0.0009(12) 0.0057(13)
F2 0.0203(14) 0.0240(14) 0.0500(16) 0.0067(11) 0.0085(12) -0.0060(12)
N1 0.0101(18) 0.0151(18) 0.0180(17) -0.0007(13) 0.0018(14) 0.0010(16)
N2 0.0175(19) 0.0153(18) 0.0187(17) 0.0022(14) 0.0051(15) -0.0021(16)
C7 0.015(2) 0.020(2) 0.021(2) -0.0066(18) 0.0055(18) -0.0058(19)
C6 0.016(2) 0.012(2) 0.0160(19) 0.0009(16) 0.0067(17) 0.0002(19)
C3 0.019(2) 0.016(2) 0.019(2) 0.0001(16) 0.010(2) 0.0009(19)
N3 0.015(2) 0.022(2) 0.0260(18) -0.0001(15) 0.0048(15) -0.0009(17)
C5 0.018(2) 0.018(2) 0.0147(18) 0.0000(17) 0.0097(18) -0.0008(19)
C8 0.024(3) 0.018(2) 0.021(2) 0.0055(18) 0.0043(19) 0.003(2)
C1 0.016(2) 0.026(2) 0.0160(19) -0.0040(18) 0.0048(18) 0.001(2)
C4 0.013(2) 0.015(2) 0.0200(19) 0.0001(17) 0.0067(18) 0.0001(18)
C11 0.023(3) 0.012(2) 0.0173(19) 0.0014(16) 0.0076(18) 0.000(2)
C10 0.012(2) 0.019(2) 0.0133(17) 0.0013(16) 0.0017(16) -0.0005(19)
C9 0.029(3) 0.015(2) 0.033(2) -0.0018(19) 0.013(2) -0.003(2)
C2 0.017(3) 0.026(2) 0.017(2) 0.0041(18) 0.0052(19) 0.009(2)
C13 0.026(3) 0.037(3) 0.028(2) -0.001(2) 0.004(2) -0.019(2)
C12 0.042(3) 0.019(2) 0.016(2) -0.0056(18) 0.013(2) -0.013(2)
B1 0.020(3) 0.017(3) 0.023(3) -0.002(2) 0.002(2) -0.002(2)

loop_
_atom_type_symbol
_atom_type_description
_atom_type_scat_dispersion_real
_atom_type_scat_dispersion_imag
_atom_type_scat_source
C C 0.0033 0.0016 'International Tables Vol C Tables 4.2.6.8 and 6.1.1.4'
H H 0.0000 0.0000 'International Tables Vol C Tables 4.2.6.8 and 6.1.1.4'
B B 0.0013 0.0007 'International Tables Vol C Tables 4.2.6.8 and 6.1.1.4'
N N 0.0061 0.0033 'International Tables Vol C Tables 4.2.6.8 and 6.1.1.4'
F F 0.0171 0.0103 'International Tables Vol C Tables 4.2.6.8 and 6.1.1.4'

loop_
_geom_angle_atom_site_label_1
_geom_angle_atom_site_label_2
_geom_angle_atom_site_label_3
_geom_angle
C1 N1 C4 107.9(3)
C1 N1 B1 126.2(3)
C4 N1 B1 125.6(3)
C9 N2 C6 108.0(3)
C9 N2 B1 126.2(3)
C6 N2 B1 125.7(3)
C8 C7 C6 108.2(4)
C8 C7 H7A 125.9
C6 C7 H7A 125.9
N2 C6 C5 121.0(3)
N2 C6 C7 107.0(3)
C5 C6 C7 131.4(3)
C2 C3 C4 107.7(4)
C2 C3 H3A 126.1
C4 C3 H3A 126.1
C13 N3 C10 109.6(4)
C13 N3 H3B 125.2
C10 N3 H3B 125.2
C6 C5 C4 119.9(3)
C6 C5 C10 120.3(3)
C4 C5 C10 119.8(3)
C7 C8 C9 106.7(4)
C7 C8 H8A 126.6
C9 C8 H8A 126.6
N1 C1 C2 110.0(4)
N1 C1 H1A 125.0
C2 C1 H1A 125.0
C3 C4 N1 107.4(3)
C3 C4 C5 132.8(4)
N1 C4 C5 119.7(3)
C10 C11 C12 107.9(4)
C10 C11 H11A 126.0
C12 C11 H11A 126.0
N3 C10 C11 106.4(4)
N3 C10 C5 123.9(3)
C11 C10 C5 129.6(4)
N2 C9 C8 110.0(4)
N2 C9 H9A 125.0
C8 C9 H9A 125.0
C3 C2 C1 106.9(4)
C3 C2 H2A 126.6
C1 C2 H2A 126.6
N3 C13 C12 108.5(4)
N3 C13 H13A 125.8
C12 C13 H13A 125.8
C13 C12 C11 107.6(4)
C13 C12 H12A 126.2
C11 C12 H12A 126.2
F2 B1 F1 108.4(3)
F2 B1 N2 112.0(3)
F1 B1 N2 110.7(4)
F2 B1 N1 110.5(4)
F1 B1 N1 108.7(3)
N2 B1 N1 106.6(3)

loop_
_geom_bond_atom_site_label_1
_geom_bond_atom_site_label_2
_geom_bond_distance
F1 B1 1.403(5)
F2 B1 1.384(5)
N1 C1 1.332(5)
N1 C4 1.403(5)
N1 B1 1.552(5)
N2 C9 1.356(5)
N2 C6 1.398(5)
N2 B1 1.528(5)
C7 C8 1.384(5)
C7 C6 1.414(5)
C7 H7A 0.9500
C6 C5 1.408(5)
C3 C2 1.383(5)
C3 C4 1.390(5)
C3 H3A 0.9500
N3 C13 1.361(5)
N3 C10 1.392(5)
N3 H3B 0.8800
C5 C4 1.423(5)
C5 C10 1.432(5)
C8 C9 1.397(6)
C8 H8A 0.9500
C1 C2 1.391(5)
C1 H1A 0.9500
C11 C10 1.400(5)
C11 C12 1.402(6)
C11 H11A 0.9500
C9 H9A 0.9500
C2 H2A 0.9500
C13 C12 1.379(6)
C13 H13A 0.9500
C12 H12A 0.9500

loop_
_geom_hbond_atom_site_label_D
_geom_hbond_atom_site_label_H
_geom_hbond_atom_site_label_A
_geom_hbond_distance_DH
_geom_hbond_distance_HA
_geom_hbond_distance_DA
_geom_hbond_angle_DHA
_geom_hbond_site_symmetry_A
N3 H3B F2 0.88 2.23 2.906(4) 132.9 4_464

loop_
_geom_torsion_atom_site_label_1
_geom_torsion_atom_site_label_2
_geom_torsion_atom_site_label_3
_geom_torsion_atom_site_label_4
_geom_torsion
C9 N2 C6 C5 172.2(3)
B1 N2 C6 C5 -4.5(5)
C9 N2 C6 C7 0.3(4)
B1 N2 C6 C7 -176.5(4)
C8 C7 C6 N2 -0.4(4)
C8 C7 C6 C5 -171.2(4)
N2 C6 C5 C4 -3.0(5)
C7 C6 C5 C4 166.7(4)
N2 C6 C5 C10 177.8(3)
C7 C6 C5 C10 -12.5(6)
C6 C7 C8 C9 0.4(4)
C4 N1 C1 C2 0.3(4)
B1 N1 C1 C2 173.4(3)
C2 C3 C4 N1 -1.8(4)
C2 C3 C4 C5 177.4(4)
C1 N1 C4 C3 1.0(4)
B1 N1 C4 C3 -172.2(3)
C1 N1 C4 C5 -178.4(3)
B1 N1 C4 C5 8.5(5)
C6 C5 C4 C3 -178.1(3)
C10 C5 C4 C3 1.1(6)
C6 C5 C4 N1 1.1(5)
C10 C5 C4 N1 -179.7(3)
C13 N3 C10 C11 0.2(4)
C13 N3 C10 C5 176.3(3)
C12 C11 C10 N3 -0.1(4)
C12 C11 C10 C5 -176.0(3)
C6 C5 C10 N3 -30.4(5)
C4 C5 C10 N3 150.4(3)
C6 C5 C10 C11 144.8(4)
C4 C5 C10 C11 -34.3(6)
C6 N2 C9 C8 -0.1(4)
B1 N2 C9 C8 176.7(4)
C7 C8 C9 N2 -0.2(4)
C4 C3 C2 C1 2.0(4)
N1 C1 C2 C3 -1.4(4)
C10 N3 C13 C12 -0.2(4)
N3 C13 C12 C11 0.1(4)
C10 C11 C12 C13 0.0(4)
C9 N2 B1 F2 -43.6(5)
C6 N2 B1 F2 132.6(4)
C9 N2 B1 F1 77.5(5)
C6 N2 B1 F1 -106.3(4)
C9 N2 B1 N1 -164.5(3)
C6 N2 B1 N1 11.7(5)
C1 N1 B1 F2 52.5(5)
C4 N1 B1 F2 -135.6(4)
C1 N1 B1 F1 -66.3(5)
C4 N1 B1 F1 105.6(4)
C1 N1 B1 N2 174.4(3)
C4 N1 B1 N2 -13.7(5)
